data_2234635
loop_
_publ_author_name
'Li, Ya-Feng'
'Xu, Yue'
'Qin, Xiao-Lin'
'Gao, Wen-Yuan'
'Gao, Yue'

_publ_section_title
;
 <i>catena</i>-Poly[[[aquabis(1<i>H</i>-imidazole-\k<i>N</i>^3^)copper(II)]-\m-furan-2,5-dicarboxylato-\k^2^<i>O</i>^2^:<i>O</i>^5^]
 trihydrate]
;
_journal_coeditor_code HB6727
_journal_issue 5
_journal_name_full 'Acta Crystallographica Section E'
_journal_page_first m659
_journal_paper_doi 10.1107/S1600536812016856
_journal_volume 68
_journal_year 2012
_chemical_formula_iupac '[Cu (C6 H2 O5) (C3 H4 N2)2 (H2 O)], 3H2 O'
_chemical_formula_moiety 'C12 H12 Cu N4 O6, 3(H2 O)'
_chemical_formula_sum 'C12 H18 Cu N4 O9'
_chemical_formula_weight 425.85
_chemical_name_systematic
;
<i>catena</i>-Poly[[[aquabis(1<i>H</i>-imidazole-\k<i>N</i>^3^)copper(II)]-
\m-furan-2,5-dicarboxylato-\k^2^<i>O</i>^2^:<i>O</i>^5^] trihydrate]
;
_space_group_IT_number 14
_symmetry_cell_setting monoclinic
_symmetry_space_group_name_Hall '-P 2ybc'
_symmetry_space_group_name_H-M 'P 1 21/c 1'
_atom_sites_solution_hydrogens geom
_atom_sites_solution_primary direct
_atom_sites_solution_secondary difmap
_audit_creation_method SHELXL-97
_cell_angle_alpha 90.00
_cell_angle_beta 113.42(3)
_cell_angle_gamma 90.00
_cell_formula_units_Z 4
_cell_length_a 7.5725(15)
_cell_length_b 13.339(3)
_cell_length_c 18.881(5)
_cell_measurement_reflns_used 2000
_cell_measurement_temperature 293(2)
_cell_measurement_theta_max 27.48
_cell_measurement_theta_min 3.05
_cell_volume 1750.0(8)
_computing_cell_refinement 'PROCESS-AUTO (Rigaku, 1998)'
_computing_data_collection 'PROCESS-AUTO (Rigaku, 1998)'
_computing_data_reduction 'CrystalStructure (Rigaku/MSC, 2002)'
_computing_molecular_graphics 'DIAMOND (Brandenburg, 2000)'
_computing_publication_material 'SHELXL97 (Sheldrick, 2008)'
_computing_structure_refinement 'SHELXL97 (Sheldrick, 2008)'
_computing_structure_solution 'SHELXS97 (Sheldrick, 2008)'
_diffrn_ambient_temperature 293(2)
_diffrn_detector_area_resol_mean 10.00
_diffrn_measured_fraction_theta_full 0.993
_diffrn_measured_fraction_theta_max 0.993
_diffrn_measurement_device_type 'Rigaku R-AXIS RAPID'
_diffrn_measurement_method \w
_diffrn_radiation_monochromator graphite
_diffrn_radiation_source 'fine-focus sealed tube'
_diffrn_radiation_type MoK\a
_diffrn_radiation_wavelength 0.71073
_diffrn_reflns_av_R_equivalents 0.0587
_diffrn_reflns_av_sigmaI/netI 0.0543
_diffrn_reflns_limit_h_max 9
_diffrn_reflns_limit_h_min -9
_diffrn_reflns_limit_k_max 17
_diffrn_reflns_limit_k_min -17
_diffrn_reflns_limit_l_max 24
_diffrn_reflns_limit_l_min -24
_diffrn_reflns_number 16495
_diffrn_reflns_theta_full 27.48
_diffrn_reflns_theta_max 27.48
_diffrn_reflns_theta_min 3.05
_exptl_absorpt_coefficient_mu 1.303
_exptl_absorpt_correction_T_max 0.7281
_exptl_absorpt_correction_T_min 0.5136
_exptl_absorpt_correction_type multi-scan
_exptl_absorpt_process_details '(ABSCOR; Higashi, 1995)'
_exptl_crystal_colour blue
_exptl_crystal_density_diffrn 1.616
_exptl_crystal_density_method 'not measured'
_exptl_crystal_description block
_exptl_crystal_F_000 876
_exptl_crystal_size_max 0.59
_exptl_crystal_size_mid 0.38
_exptl_crystal_size_min 0.26
_refine_diff_density_max 0.567
_refine_diff_density_min -0.575
_refine_ls_extinction_method none
_refine_ls_goodness_of_fit_ref 1.033
_refine_ls_hydrogen_treatment mixed
_refine_ls_matrix_type full
_refine_ls_number_parameters 259
_refine_ls_number_reflns 3977
_refine_ls_number_restraints 13
_refine_ls_restrained_S_all 1.033
_refine_ls_R_factor_all 0.0452
_refine_ls_R_factor_gt 0.0333
_refine_ls_shift/su_max 0.000
_refine_ls_shift/su_mean 0.000
_refine_ls_structure_factor_coef Fsqd
_refine_ls_weighting_details 'calc w=1/[\s^2^(Fo^2^)+(0.0436P)^2^] where P=(Fo^2^+2Fc^2^)/3'
_refine_ls_weighting_scheme calc
_refine_ls_wR_factor_gt 0.0808
_refine_ls_wR_factor_ref 0.0835
_reflns_number_gt 3204
_reflns_number_total 3977
_reflns_threshold_expression I>2\s(I)
_cod_data_source_file hb6727.cif
_cod_data_source_block I
_cod_original_cell_volume 1750.0(7)
_cod_original_sg_symbol_H-M 'P 21/c'
_cod_database_code 2234635
_cod_database_fobs_code 2234635

loop_
_symmetry_equiv_pos_as_xyz
'x, y, z'
'-x, y+1/2, -z+1/2'
'-x, -y, -z'
'x, -y-1/2, z-1/2'

loop_
_atom_site_type_symbol
_atom_site_label
_atom_site_fract_x
_atom_site_fract_y
_atom_site_fract_z
_atom_site_U_iso_or_equiv
_atom_site_adp_type
_atom_site_calc_flag
_atom_site_refinement_flags
_atom_site_occupancy
_atom_site_symmetry_multiplicity
Cu Cu1 0.80735(3) 0.279641(17) 0.187220(13) 0.02352(9) Uani d . 1 1
O O1 0.7606(2) 0.35512(11) 0.26878(8) 0.0341(3) Uani d . 1 1
O O2 0.8142(3) 0.22327(10) 0.34881(10) 0.0417(4) Uani d . 1 1
O O3 0.81345(18) 0.34055(9) 0.46325(7) 0.0244(3) Uani d . 1 1
O O4 0.85663(19) 0.29295(10) 0.60515(8) 0.0293(3) Uani d . 1 1
O O5 0.7608(3) 0.44502(11) 0.62582(9) 0.0440(4) Uani d . 1 1
N N1 0.5261(2) 0.27626(12) 0.12482(10) 0.0289(4) Uani d . 1 1
N N2 0.2161(3) 0.26486(15) 0.08964(13) 0.0416(5) Uani d . 1 1
H H2C 0.1064 0.2561 0.0923 0.050 Uiso calc R 1 1
N N3 1.0749(2) 0.25501(13) 0.25855(10) 0.0304(4) Uani d . 1 1
N N4 1.3374(3) 0.17360(18) 0.32566(13) 0.0510(6) Uani d . 1 1
H H4C 1.4207 0.1260 0.3413 0.061 Uiso calc R 1 1
C C1 0.7868(3) 0.31396(15) 0.33307(12) 0.0282(4) Uani d . 1 1
C C2 0.7783(3) 0.38283(14) 0.39338(11) 0.0246(4) Uani d . 1 1
C C3 0.7261(3) 0.47994(15) 0.39320(13) 0.0367(5) Uani d . 1 1
H H3 0.6959 0.5251 0.3525 0.044 Uiso calc R 1 1
C C4 0.7265(3) 0.49939(15) 0.46681(12) 0.0359(5) Uani d . 1 1
H H4 0.6956 0.5597 0.4839 0.043 Uiso calc R 1 1
C C5 0.7806(3) 0.41319(14) 0.50774(11) 0.0248(4) Uani d . 1 1
C C6 0.8006(3) 0.38347(15) 0.58597(11) 0.0259(4) Uani d . 1 1
C C13 0.4381(3) 0.29424(18) 0.04730(13) 0.0402(5) Uani d . 1 1
H H13 0.5004 0.3088 0.0149 0.048 Uiso calc R 1 1
C C14 0.2447(3) 0.28732(19) 0.02537(16) 0.0479(6) Uani d . 1 1
H H14 0.1507 0.2963 -0.0241 0.058 Uiso calc R 1 1
C C15 0.3867(3) 0.25861(16) 0.14793(14) 0.0352(5) Uani d . 1 1
H H15 0.4053 0.2437 0.1985 0.042 Uiso calc R 1 1
C C16 1.1938(3) 0.3177(2) 0.31533(13) 0.0415(5) Uani d . 1 1
H H16 1.1667 0.3834 0.3240 0.050 Uiso calc R 1 1
C C17 1.3568(3) 0.2670(2) 0.35633(16) 0.0556(8) Uani d . 1 1
H H17 1.4627 0.2915 0.3979 0.067 Uiso calc R 1 1
C C18 1.1672(3) 0.16913(18) 0.26737(14) 0.0396(5) Uani d . 1 1
H H18 1.1190 0.1128 0.2367 0.048 Uiso calc R 1 1
O O1W 0.8545(3) 0.42683(13) 0.13588(11) 0.0493(4) Uani d D 1 1
H H1A 0.847(4) 0.423(2) 0.0890(10) 0.059 Uiso d D 1 1
H H1B 0.963(3) 0.454(2) 0.1640(13) 0.059 Uiso d D 1 1
O O2W 0.1888(3) 0.54338(12) 0.22157(10) 0.0456(4) Uani d D 1 1
H H2A 0.224(4) 0.5465(18) 0.2687(9) 0.055 Uiso d D 1 1
H H2B 0.182(3) 0.6015(13) 0.2018(13) 0.055 Uiso d D 1 1
O O3W 0.4606(3) 0.49932(15) 0.16719(15) 0.0676(6) Uani d D 1 1
H H3A 0.552(3) 0.458(2) 0.1840(19) 0.081 Uiso d D 1 1
H H3B 0.387(4) 0.500(2) 0.1888(18) 0.081 Uiso d D 1 1
O O4W 0.2270(4) 0.5961(2) 0.02425(14) 0.0892(8) Uani d D 1 1
H H4A 0.264(5) 0.5371(16) 0.046(2) 0.107 Uiso d D 1 1
H H4B 0.202(5) 0.636(2) 0.0576(18) 0.107 Uiso d D 1 1

loop_
_atom_site_aniso_label
_atom_site_aniso_U_11
_atom_site_aniso_U_22
_atom_site_aniso_U_33
_atom_site_aniso_U_12
_atom_site_aniso_U_13
_atom_site_aniso_U_23
Cu1 0.02336(13) 0.03122(14) 0.01630(13) 0.00077(9) 0.00822(9) -0.00176(9)
O1 0.0403(8) 0.0447(8) 0.0176(7) 0.0118(7) 0.0117(6) 0.0003(6)
O2 0.0651(11) 0.0320(8) 0.0369(10) -0.0002(8) 0.0297(9) -0.0051(6)
O3 0.0307(7) 0.0262(6) 0.0169(7) 0.0018(6) 0.0101(6) -0.0004(5)
O4 0.0310(7) 0.0353(7) 0.0256(8) 0.0065(6) 0.0156(6) 0.0080(6)
O5 0.0704(11) 0.0414(8) 0.0265(9) 0.0090(8) 0.0258(8) -0.0022(6)
N1 0.0247(8) 0.0383(9) 0.0245(9) -0.0025(7) 0.0107(7) -0.0036(7)
N2 0.0247(9) 0.0530(11) 0.0484(13) -0.0066(8) 0.0159(8) -0.0058(9)
N3 0.0260(8) 0.0385(9) 0.0251(9) -0.0011(7) 0.0084(7) 0.0004(7)
N4 0.0297(10) 0.0728(15) 0.0469(14) 0.0107(10) 0.0115(9) 0.0212(12)
C1 0.0269(10) 0.0379(10) 0.0208(10) -0.0006(8) 0.0103(8) -0.0050(8)
C2 0.0269(9) 0.0307(9) 0.0162(9) -0.0005(8) 0.0085(8) 0.0018(7)
C3 0.0564(14) 0.0320(10) 0.0247(11) 0.0066(10) 0.0193(10) 0.0067(8)
C4 0.0568(13) 0.0278(10) 0.0265(11) 0.0063(10) 0.0201(10) 0.0009(8)
C5 0.0267(9) 0.0292(9) 0.0192(10) 0.0013(8) 0.0100(8) -0.0020(7)
C6 0.0245(9) 0.0337(10) 0.0194(10) -0.0016(8) 0.0087(8) -0.0007(8)
C13 0.0312(11) 0.0641(15) 0.0247(12) -0.0038(10) 0.0104(9) 0.0001(10)
C14 0.0299(11) 0.0687(17) 0.0375(15) -0.0005(11) 0.0051(10) -0.0023(12)
C15 0.0337(11) 0.0407(11) 0.0338(12) -0.0052(9) 0.0161(10) 0.0003(9)
C16 0.0406(12) 0.0503(13) 0.0297(12) -0.0143(10) 0.0100(10) -0.0041(10)
C17 0.0308(12) 0.097(2) 0.0308(14) -0.0189(13) 0.0033(10) 0.0092(14)
C18 0.0300(11) 0.0509(13) 0.0406(14) 0.0020(10) 0.0168(10) 0.0045(11)
O1W 0.0618(11) 0.0474(9) 0.0358(10) -0.0173(9) 0.0164(9) 0.0027(8)
O2W 0.0711(12) 0.0367(8) 0.0329(10) -0.0039(8) 0.0247(9) 0.0019(7)
O3W 0.0549(12) 0.0521(11) 0.0975(19) 0.0156(10) 0.0322(12) -0.0010(11)
O4W 0.126(2) 0.0902(17) 0.0541(16) 0.0284(17) 0.0381(15) 0.0092(13)

loop_
_atom_type_symbol
_atom_type_description
_atom_type_scat_dispersion_real
_atom_type_scat_dispersion_imag
_atom_type_scat_source
C C 0.0033 0.0016 'International Tables Vol C Tables 4.2.6.8 and 6.1.1.4'
H H 0.0000 0.0000 'International Tables Vol C Tables 4.2.6.8 and 6.1.1.4'
N N 0.0061 0.0033 'International Tables Vol C Tables 4.2.6.8 and 6.1.1.4'
O O 0.0106 0.0060 'International Tables Vol C Tables 4.2.6.8 and 6.1.1.4'
Cu Cu 0.3201 1.2651 'International Tables Vol C Tables 4.2.6.8 and 6.1.1.4'

loop_
_geom_angle_atom_site_label_1
_geom_angle_atom_site_label_2
_geom_angle_atom_site_label_3
_geom_angle_site_symmetry_1
_geom_angle_site_symmetry_3
_geom_angle
N3 Cu1 N1 . . 167.24(7)
N3 Cu1 O4 . 4_565 89.48(7)
N1 Cu1 O4 . 4_565 90.91(7)
N3 Cu1 O1 . . 90.35(7)
N1 Cu1 O1 . . 89.54(7)
O4 Cu1 O1 4_565 . 178.68(6)
N3 Cu1 O1 . 1 90.35(7)
N1 Cu1 O1 . 1 89.54(7)
O4 Cu1 O1 4_565 1 178.68(6)
N3 Cu1 O1W . . 98.18(7)
N1 Cu1 O1W . . 94.58(7)
O4 Cu1 O1W 4_565 . 88.76(6)
O1 Cu1 O1W . . 89.96(7)
O1 Cu1 O1W 1 . 89.96(7)
C1 O1 Cu1 . . 120.82(13)
C2 O3 C5 . . 106.77(14)
C6 O4 Cu1 . 4_566 122.40(13)
C15 N1 C13 . . 105.82(18)
C15 N1 Cu1 . . 128.44(16)
C13 N1 Cu1 . . 125.73(15)
C15 N2 C14 . . 107.98(19)
C15 N2 H2C . . 126.0
C14 N2 H2C . . 126.0
C18 N3 C16 . . 106.23(19)
C18 N3 Cu1 . . 125.66(15)
C16 N3 Cu1 . . 127.62(16)
C18 N4 C17 . . 107.5(2)
C18 N4 H4C . . 126.2
C17 N4 H4C . . 126.2
O2 C1 O1 . 1 126.51(19)
O2 C1 O1 . . 126.51(19)
O2 C1 C2 . . 118.23(18)
O1 C1 C2 1 . 115.25(18)
O1 C1 C2 . . 115.25(18)
C3 C2 O3 . . 110.09(17)
C3 C2 C1 . . 133.77(19)
O3 C2 C1 . . 115.85(16)
C2 C3 C4 . . 106.66(18)
C2 C3 H3 . . 126.7
C4 C3 H3 . . 126.7
C5 C4 C3 . . 106.69(18)
C5 C4 H4 . . 126.7
C3 C4 H4 . . 126.7
C4 C5 O3 . . 109.77(17)
C4 C5 C6 . . 133.28(18)
O3 C5 C6 . . 116.88(16)
O5 C6 O4 . . 126.13(19)
O5 C6 C5 . . 118.68(18)
O4 C6 C5 . . 115.19(17)
C14 C13 N1 . . 108.8(2)
C14 C13 H13 . . 125.6
N1 C13 H13 . . 125.6
N2 C14 C13 . . 106.3(2)
N2 C14 H14 . . 126.9
C13 C14 H14 . . 126.9
N1 C15 N2 . . 111.1(2)
N1 C15 H15 . . 124.5
N2 C15 H15 . . 124.5
C17 C16 N3 . . 108.0(2)
C17 C16 H16 . . 126.0
N3 C16 H16 . . 126.0
C16 C17 N4 . . 107.2(2)
C16 C17 H17 . . 126.4
N4 C17 H17 . . 126.4
N3 C18 N4 . . 111.0(2)
N3 C18 H18 . . 124.5
N4 C18 H18 . . 124.5
Cu1 O1W H1A . . 115.2(18)
Cu1 O1W H1B . . 111.8(19)
H1A O1W H1B . . 109(2)
H2A O2W H2B . . 111(2)
H3A O3W H3B . . 117(3)
H4A O4W H4B . . 108(2)

loop_
_geom_bond_atom_site_label_1
_geom_bond_atom_site_label_2
_geom_bond_site_symmetry_2
_geom_bond_distance
_geom_bond_publ_flag
Cu1 N3 . 1.9638(18) y
Cu1 N1 . 1.9826(17) y
Cu1 O4 4_565 1.9844(14) y
Cu1 O1 . 1.9858(15) y
Cu1 O1W . 2.2797(17) y
O1 C1 . 1.274(2) ?
O2 C1 . 1.243(2) ?
O3 C2 . 1.360(2) ?
O3 C5 . 1.368(2) ?
O4 C6 . 1.283(2) ?
O5 C6 . 1.229(2) ?
N1 C15 . 1.314(3) ?
N1 C13 . 1.367(3) ?
N2 C15 . 1.326(3) ?
N2 C14 . 1.349(3) ?
N2 H2C . 0.8600 ?
N3 C18 . 1.318(3) ?
N3 C16 . 1.375(3) ?
N4 C18 . 1.322(3) ?
N4 C17 . 1.357(4) ?
N4 H4C . 0.8600 ?
C1 C2 . 1.484(3) ?
C2 C3 . 1.354(3) ?
C3 C4 . 1.413(3) ?
C3 H3 . 0.9300 ?
C4 C5 . 1.355(3) ?
C4 H4 . 0.9300 ?
C5 C6 . 1.478(3) ?
C13 C14 . 1.357(3) ?
C13 H13 . 0.9300 ?
C14 H14 . 0.9300 ?
C15 H15 . 0.9300 ?
C16 C17 . 1.349(3) ?
C16 H16 . 0.9300 ?
C17 H17 . 0.9300 ?
C18 H18 . 0.9300 ?
O1W H1A . 0.866(16) ?
O1W H1B . 0.858(16) ?
O2W H2A . 0.822(16) ?
O2W H2B . 0.853(15) ?
O3W H3A . 0.843(17) ?
O3W H3B . 0.808(17) ?
O4W H4A . 0.884(18) ?
O4W H4B . 0.900(18) ?

loop_
_geom_hbond_atom_site_label_D
_geom_hbond_atom_site_label_H
_geom_hbond_atom_site_label_A
_geom_hbond_site_symmetry_A
_geom_hbond_distance_DH
_geom_hbond_distance_HA
_geom_hbond_distance_DA
_geom_hbond_angle_DHA
N2 H2C O4 4_465 0.86 2.10 2.953(2) 169
N4 H4C O3W 2_745 0.86 1.95 2.756(3) 156
O1W H1A O4W 3_665 0.866(16) 1.999(16) 2.852(3) 168(2)
O1W H1B O2W 1_655 0.858(16) 2.015(17) 2.861(3) 169(3)
O2W H2A O5 3_666 0.822(16) 1.953(17) 2.756(2) 166(3)
O2W H2B O2 2_655 0.853(15) 1.891(16) 2.739(2) 172(2)
O3W H3A O1 1 0.843(17) 2.22(2) 3.013(3) 157(3)
O3W H3B O2W 1 0.808(17) 1.928(16) 2.705(3) 161(3)
O4W H4A O3W 1 0.884(18) 2.23(3) 2.878(4) 130(3)
O4W H4B O2 2_655 0.900(18) 2.16(2) 3.052(3) 171(3)

loop_
_geom_torsion_atom_site_label_1
_geom_torsion_atom_site_label_2
_geom_torsion_atom_site_label_3
_geom_torsion_atom_site_label_4
_geom_torsion_site_symmetry_1
_geom_torsion_site_symmetry_4
_geom_torsion
N3 Cu1 O1 O1 . 1 0.00(17)
N1 Cu1 O1 O1 . 1 0.00(17)
N3 Cu1 O1 C1 . . -57.95(16)
N1 Cu1 O1 C1 . . 109.29(16)
O1 Cu1 O1 C1 1 . 0E1(10)
O1W Cu1 O1 C1 . . -156.13(16)
N3 Cu1 N1 C15 . . 46.9(4)
O4 Cu1 N1 C15 4_565 . 138.59(19)
O1 Cu1 N1 C15 . . -42.66(19)
O1 Cu1 N1 C15 1 . -42.66(19)
O1W Cu1 N1 C15 . . -132.59(19)
N3 Cu1 N1 C13 . . -134.4(3)
O4 Cu1 N1 C13 4_565 . -42.69(18)
O1 Cu1 N1 C13 . . 136.07(18)
O1 Cu1 N1 C13 1 . 136.07(18)
O1W Cu1 N1 C13 . . 46.14(19)
N1 Cu1 N3 C18 . . 46.9(4)
O4 Cu1 N3 C18 4_565 . -44.92(18)
O1 Cu1 N3 C18 . . 136.40(19)
O1 Cu1 N3 C18 1 . 136.40(19)
O1W Cu1 N3 C18 . . -133.59(18)
N1 Cu1 N3 C16 . . -124.0(3)
O4 Cu1 N3 C16 4_565 . 144.21(19)
O1 Cu1 N3 C16 . . -34.47(19)
O1 Cu1 N3 C16 1 . -34.47(19)
O1W Cu1 N3 C16 . . 55.5(2)
O1 O1 C1 O2 1 . 0.00(14)
Cu1 O1 C1 O2 . . -11.2(3)
Cu1 O1 C1 O1 . 1 0E1(10)
O1 O1 C1 C2 1 . 0.0(2)
Cu1 O1 C1 C2 . . 170.28(12)
C5 O3 C2 C3 . . 0.5(2)
C5 O3 C2 C1 . . -174.22(16)
O2 C1 C2 C3 . . -169.3(2)
O1 C1 C2 C3 1 . 9.3(3)
O1 C1 C2 C3 . . 9.3(3)
O2 C1 C2 O3 . . 3.8(3)
O1 C1 C2 O3 1 . -177.51(16)
O1 C1 C2 O3 . . -177.51(16)
O3 C2 C3 C4 . . -0.7(3)
C1 C2 C3 C4 . . 172.8(2)
C2 C3 C4 C5 . . 0.5(3)
C3 C4 C5 O3 . . -0.2(2)
C3 C4 C5 C6 . . -177.0(2)
C2 O3 C5 C4 . . -0.2(2)
C2 O3 C5 C6 . . 177.16(16)
Cu1 O4 C6 O5 4_566 . 21.2(3)
Cu1 O4 C6 C5 4_566 . -157.71(13)
C4 C5 C6 O5 . . 0.9(4)
O3 C5 C6 O5 . . -175.63(17)
C4 C5 C6 O4 . . 179.9(2)
O3 C5 C6 O4 . . 3.4(3)
C15 N1 C13 C14 . . 0.3(3)
Cu1 N1 C13 C14 . . -178.68(16)
C15 N2 C14 C13 . . 0.0(3)
N1 C13 C14 N2 . . -0.2(3)
C13 N1 C15 N2 . . -0.3(3)
Cu1 N1 C15 N2 . . 178.64(14)
C14 N2 C15 N1 . . 0.2(3)
C18 N3 C16 C17 . . 0.7(3)
Cu1 N3 C16 C17 . . 173.02(16)
N3 C16 C17 N4 . . -0.7(3)
C18 N4 C17 C16 . . 0.4(3)
C16 N3 C18 N4 . . -0.5(3)
Cu1 N3 C18 N4 . . -172.96(15)
C17 N4 C18 N3 . . 0.0(3)
